data_1538232
loop_
_publ_author_name
'Gr\/onvold, F.'
'Kveseth, N. J.'
'Tichy, J.'
'Dos Santos Marques, F.'

_publ_section_title
;
 Thermophysical properties of manganese monotelluride from 298 to 700 K.
 Lattice constants, magnetic susceptibility and antiferromagnetic
 transition
;
_journal_issue 6
_journal_name_full 'The Journal of Chemical Thermodynamics'
_journal_page_first 795
_journal_page_last 806
_journal_paper_doi 10.1016/0021-9614(72)90001-8
_journal_volume 4
_journal_year 1972
_chemical_formula_sum 'Mn Te'
_space_group_IT_number 194
_symmetry_space_group_name_Hall '-P 6c 2c'
_symmetry_space_group_name_H-M 'P 63/m m c'
_cell_angle_alpha 90
_cell_angle_beta 90
_cell_angle_gamma 120
_cell_formula_units_Z 2
_cell_length_a 4.1429
_cell_length_b 4.1429
_cell_length_c 6.7076
_cell_volume 99.703
_citation_journal_id_ASTM JCTDAF
_cod_data_source_file Gronvold_JCTDAF_1972_673.cif
_cod_data_source_block Mn1Te1
_cod_original_cell_volume 99.70265
_cod_original_formula_sum 'Mn1 Te1'
_cod_database_code 1538232

loop_
_symmetry_equiv_pos_as_xyz
x,y,z
x-y,x,z+1/2
-y,x-y,z
-x,-y,z+1/2
-x+y,-x,z
y,-x+y,z+1/2
-y,-x,-z+1/2
x-y,-y,-z
x,x-y,-z+1/2
y,x,-z
-x+y,y,-z+1/2
-x,-x+y,-z
-x,-y,-z
-x+y,-x,-z-1/2
y,-x+y,-z
x,y,-z-1/2
x-y,x,-z
-y,x-y,-z-1/2
y,x,z-1/2
-x+y,y,z
-x,-x+y,z-1/2
-y,-x,z
x-y,-y,z-1/2
x,x-y,z

loop_
_atom_site_label
_atom_site_type_symbol
_atom_site_fract_x
_atom_site_fract_y
_atom_site_fract_z
_atom_site_occupancy
_atom_site_U_iso_or_equiv
Mn1 Mn+2 0 0 0 1 0.0
Te1 Te-2 0.3333 0.6667 0.25 1 0.0
